data_8101439
loop_
_publ_author_name
'Andrade, L. C. R. '
'Costa, M. M. R.'
'Paix\~ao, J. A.'
'Agostinho Moreira, J.'
'Almeida, A.'
'Chaves, M. R.'
'Kl\"opperpieper, A.'

_publ_section_title
;
Crystal structure of betaine potassium iodide dihydrate, (C~5~H~11~NO~2~)
~2~KI &#x00B7; 2H~2~O
;
_journal_issue 1
_journal_name_full 'Zeitschrift f\"ur Kristallographie - New Crystal Structures'
_journal_page_first 83
_journal_page_last 84
_journal_volume 214
_journal_year 1999
_chemical_formula_moiety 'C5 N1 O2 H11, K 1+, I 1-, H2 O'
_chemical_formula_structural '(C5 H11 N O2)2 K I . H2 O'
_chemical_formula_sum 'C10 H26 I K N2 O6'
_chemical_formula_weight 218.17
_space_group_IT_number 2
_symmetry_cell_setting triclinic
_symmetry_space_group_name_Hall '-P 1'
_symmetry_space_group_name_H-M 'P -1'
_cell_angle_alpha 82.23(4)
_cell_angle_beta 82.16(4)
_cell_angle_gamma 73.22(2)
_cell_formula_units_Z 2
_cell_length_a 5.653(2)
_cell_length_b 5.894(2)
_cell_length_c 14.016(10)
_cell_measurement_temperature 293(2)
_cell_volume 440.6(4)
_diffrn_ambient_temperature 293(2)
_exptl_crystal_density_diffrn 1.644
_refine_ls_R_factor_obs 0.0205
_refine_ls_wR_factor_obs 0.0497
_cod_database_code 8101439

loop_
_symmetry_equiv_pos_as_xyz
'x, y, z'
'-x, -y, -z'

loop_
_atom_site_aniso_label
_atom_site_aniso_U_11
_atom_site_aniso_U_22
_atom_site_aniso_U_33
_atom_site_aniso_U_23
_atom_site_aniso_U_13
_atom_site_aniso_U_12
I 0.03520(9) 0.03927(9) 0.03897(9) -0.00254(5) -0.00183(5) -0.00180(5)
K 0.0424(2) 0.0552(3) 0.0364(2) 0.00431(18) -0.00280(17) -0.01632(19)
O1 0.0499(7) 0.0637(8) 0.0548(7) 0.0096(6) 0.0054(5) -0.0252(6)
N 0.0298(5) 0.0316(5) 0.0310(5) -0.0023(4) -0.0009(4) -0.0074(4)
C4 0.0320(6) 0.0392(6) 0.0361(6) 0.0043(5) -0.0057(5) -0.0119(5)
C5 0.0466(7) 0.0397(6) 0.0296(6) 0.0004(5) -0.0029(5) -0.0170(6)
C1 0.0391(7) 0.0472(7) 0.0385(7) -0.0077(6) -0.0091(5) -0.0107(6)
C2 0.0445(7) 0.0423(7) 0.0487(8) 0.0116(6) -0.0044(6) -0.0157(6)
C3 0.0504(8) 0.0411(7) 0.0499(8) -0.0158(6) 0.0087(7) -0.0041(6)
O3 0.1215(16) 0.0479(8) 0.0662(10) 0.0110(7) -0.0150(10) -0.0112(9)
O2 0.0619(8) 0.0505(7) 0.0645(8) 0.0201(6) -0.0169(6) -0.0155(6)

loop_
_atom_site_label
_atom_site_type_symbol
_atom_site_fract_x
_atom_site_fract_y
_atom_site_fract_z
_atom_site_U_iso_or_equiv
_atom_site_thermal_displace_type
_atom_site_occupancy
_atom_site_symmetry_multiplicity
_atom_site_calc_flag
_atom_site_refinement_flags
_atom_site_disorder_assembly
_atom_site_disorder_group
I I 0.5000 0.5000 0.0000 0.03993(7) Uani 1 1 d S . .
K K 0.5000 0.5000 0.5000 0.04506(10) Uani 1 1 d S . .
O1 O 0.8284(3) 0.5803(3) 0.34812(10) 0.0566(3) Uani 1 2 d . . .
N N 0.9517(2) 0.94562(19) 0.20571(8) 0.0313(2) Uani 1 2 d . . .
C4 C 1.1386(2) 0.7616(2) 0.26242(10) 0.0359(3) Uani 1 2 d . . .
H4A H 1.2130 0.8449 0.2997 0.054 Uiso 1 2 calc R . .
H4B H 1.2693 0.6800 0.2165 0.054 Uiso 1 2 calc R . .
C5 C 1.0503(3) 0.5715(3) 0.33198(10) 0.0380(3) Uani 1 2 d . . .
C1 C 0.8378(3) 0.8291(3) 0.14267(11) 0.0410(3) Uani 1 2 d . . .
H1A H 0.9665 0.7316 0.1018 0.062 Uiso 1 2 calc R . .
H1B H 0.7285 0.9492 0.1033 0.062 Uiso 1 2 calc R . .
H1C H 0.7453 0.7316 0.1825 0.062 Uiso 1 2 calc R . .
C2 C 1.0895(3) 1.1027(3) 0.14245(12) 0.0460(3) Uani 1 2 d . . .
H2A H 0.9756 1.2237 0.1052 0.069 Uiso 1 2 calc R . .
H2B H 1.2153 1.0086 0.0995 0.069 Uiso 1 2 calc R . .
H2C H 1.1658 1.1762 0.1822 0.069 Uiso 1 2 calc R . .
C3 C 0.7514(3) 1.0969(3) 0.26936(13) 0.0492(4) Uani 1 2 d . . .
H3A H 0.8244 1.1714 0.3099 0.074 Uiso 1 2 calc R . .
H3B H 0.6588 0.9995 0.3090 0.074 Uiso 1 2 calc R . .
H3C H 0.6423 1.2173 0.2300 0.074 Uiso 1 2 calc R . .
O3 O 0.7477(5) 0.0040(3) 0.53446(13) 0.0822(5) Uani 1 2 d D . .
H31 H 0.797(7) -0.147(4) 0.567(2) 0.123 Uiso 1 2 d D . .
H32 H 0.660(6) -0.041(8) 0.495(3) 0.123 Uiso 1 2 d D . .
O2 O 1.2294(3) 0.4164(3) 0.36555(11) 0.0604(3) Uani 1 2 d . . .

loop_
_geom_bond_atom_site_label_1
_geom_bond_atom_site_label_2
_geom_bond_distance
_geom_bond_site_symmetry_2
_geom_bond_publ_flag
K O1 2.7126(19) 2_666 ?
K O1 2.7126(19) . ?
K O2 2.758(2) 1_455 ?
K O2 2.758(2) 2_766 ?
K O3 2.860(2) . ?
K O3 2.860(2) 2_666 ?
K H32 3.06(4) . ?
O1 C5 1.231(2) . ?
N C3 1.4932(19) . ?
N C1 1.4973(19) . ?
N C2 1.5022(19) . ?
N C4 1.5028(18) . ?
C4 C5 1.533(2) . ?
C4 H4A 0.9700 . ?
C4 H4B 0.9700 . ?
C5 O2 1.249(2) . ?
C1 H1A 0.9600 . ?
C1 H1B 0.9600 . ?
C1 H1C 0.9600 . ?
C2 H2A 0.9600 . ?
C2 H2B 0.9600 . ?
C2 H2C 0.9600 . ?
C3 H3A 0.9600 . ?
C3 H3B 0.9600 . ?
C3 H3C 0.9600 . ?
O3 H31 0.928(19) . ?
O3 H32 0.899(18) . ?
O2 K 2.758(2) 1_655 ?
